data_7701846
loop_
_publ_author_name
'Sun, Xiaoning'
'Song, Yangpeng'
'Deng, Jun'
'Jin, Shifeng'
'Chen, Xiaolong'

_publ_section_title
;
 New layered chromium chalcogenides CsLiCrSe2, RbLiCrS2 and CsLiCrS2:
 structure and properties
;
_journal_name_full 'Dalton Transactions'
_journal_paper_doi 10.1039/C9DT03657A
_journal_year 2019
_chemical_formula_moiety 'Cr Li Se2, Cs'
_chemical_formula_sum 'Cr Cs Li Se2'
_chemical_formula_weight 349.77
_space_group_IT_number 139
_space_group_name_Hall '-I 4 2'
_space_group_name_H-M_alt 'I 4/m m m'
_symmetry_cell_setting tetragonal
_symmetry_space_group_name_Hall '-I 4 2'
_symmetry_space_group_name_H-M 'I 4/m m m'
_audit_update_record
;
2019-10-29 deposited with the CCDC.	2019-11-07 downloaded from the CCDC.
;
_cell_angle_alpha 90.0000
_cell_angle_beta 90.0000
_cell_angle_gamma 90.0000
_cell_formula_units_Z 2
_cell_length_a 4.4185(2)
_cell_length_b 4.4185(2)
_cell_length_c 13.8002(7)
_cell_measurement_temperature 298
_cell_volume 269.42(2)
_computing_structure_refinement FULLPROF
_diffrn_ambient_temperature 298
_diffrn_detector 'proportional counter'
_diffrn_detector_type 'PW11/20 proportional counter'
_diffrn_measurement_device_type 'Panalytical Xpert Pro'
_diffrn_measurement_method 'profile data from \q/2\q scans'
_diffrn_radiation_monochromator 'equatorial mounted graphite'
_diffrn_radiation_type 'Cu K\a'
_diffrn_radiation_wavelength 1.5418
_diffrn_source 'sealed X-ray tube'
_diffrn_source_target Cu
_exptl_crystal_colour black
_exptl_crystal_density_diffrn 4.312
_exptl_crystal_description powder
_exptl_crystal_preparation 'Magnetic properties'
_pd_char_colour dark_grey
_pd_char_particle_morphology plate-like
_pd_instr_location ' ?'
_pd_meas_2theta_range_inc 0.016714
_pd_meas_2theta_range_max 119.99120
_pd_meas_2theta_range_min 10.11462
_pd_meas_number_of_points 6576
_pd_meas_scan_method cont
_pd_prep_temperature 923
_pd_proc_2theta_range_inc 0.016714
_pd_proc_2theta_range_max 119.9547
_pd_proc_2theta_range_min 10.0782
_pd_proc_ls_background_function 'linear extrapolation'
_pd_proc_ls_pref_orient_corr ' ?'
_pd_proc_ls_profile_function pseudo-Voigt
_pd_proc_ls_prof_R_factor 5.7988
_pd_proc_ls_prof_wR_expected 4.4492
_pd_proc_ls_prof_wR_factor 7.3444
_pd_proc_wavelength 1.540560
_pd_spec_mounting ' ?'
_pd_spec_mount_mode reflection
_pd_spec_shape flat_sheet
_pd_spec_size_axial 15
_pd_spec_size_equat 20
_pd_spec_size_thick 1
_refine_ls_goodness_of_fit_all 1.65
_refine_ls_number_parameters 17
_refine_ls_number_reflns 170
_refine_ls_number_restraints 0
_refine_ls_R_I_factor 10.8885
_refine_ls_shift/su_max 0.000
_cod_data_source_file c9dt03657a2.cif
_cod_data_source_block 'global_CCDC1'
_cod_depositor_comments
;
The following automatic conversions were performed:

data item '_symmetry_cell_setting' value 'Tetragonal' was changed to
'tetragonal' in accordance with the
/home/data/users/saulius/crontab/automatic-downloads/rss-feeds/RSC/lib/dictionaries/cif_core.dic
dictionary named 'cif_core.dic' version 2.4.2 last updated on
2011-04-26.

Automatic conversion script
Id: cif_fix_values 6909 2019-04-08 15:41:33Z antanas 
;
_cod_original_cell_volume 269.43(2)
_cod_database_code 7701846
_pd_proc_ls_prof_cr_factor 29.1096
_pd_proc_ls_prof_cwr_factor 21.3430
_pd_proc_ls_prof_cwr_expected 12.9296
_pd_proc_ls_prof_chi2 2.7248
_pd_proc_ls_prof_echi2 2.6724

loop_
_symmetry_equiv_pos_site_id
_symmetry_equiv_pos_as_xyz
1 x,y,z
2 -y,x,z
3 -x,-y,z
4 y,-x,z
5 -x,y,z
6 y,x,z
7 x,-y,z
8 -y,-x,z
9 -x,-y,-z
10 y,-x,-z
11 x,y,-z
12 -y,x,-z
13 x,-y,-z
14 -y,-x,-z
15 -x,y,-z
16 y,x,-z
17 x+1/2,y+1/2,z+1/2
18 -y+1/2,x+1/2,z+1/2
19 -x+1/2,-y+1/2,z+1/2
20 y+1/2,-x+1/2,z+1/2
21 -x+1/2,y+1/2,z+1/2
22 y+1/2,x+1/2,z+1/2
23 x+1/2,-y+1/2,z+1/2
24 -y+1/2,-x+1/2,z+1/2
25 -x+1/2,-y+1/2,-z+1/2
26 y+1/2,-x+1/2,-z+1/2
27 x+1/2,y+1/2,-z+1/2
28 -y+1/2,x+1/2,-z+1/2
29 x+1/2,-y+1/2,-z+1/2
30 -y+1/2,-x+1/2,-z+1/2
31 -x+1/2,y+1/2,-z+1/2
32 y+1/2,x+1/2,-z+1/2

loop_
_atom_site_label
_atom_site_fract_x
_atom_site_fract_y
_atom_site_fract_z
_atom_site_U_iso_or_equiv
_atom_site_occupancy
_atom_site_adp_type
_atom_site_type_symbol
Cs 0.00000 0.00000 0.00000 0.0254(11) 1.00000 Uiso Cs
Li 0.00000 0.50000 0.25000 0.055(3) 0.50000 Uiso Li
Cr 0.00000 0.50000 0.25000 0.055(3) 0.50000 Uiso Cr
Se 0.00000 0.00000 0.34190(19) 0.0214(11) 1.00000 Uiso Se

loop_
_atom_type_symbol
_atom_type_scat_Cromer_Mann_a1
_atom_type_scat_Cromer_Mann_b1
_atom_type_scat_Cromer_Mann_a2
_atom_type_scat_Cromer_Mann_b2
_atom_type_scat_Cromer_Mann_a3
_atom_type_scat_Cromer_Mann_b3
_atom_type_scat_Cromer_Mann_a4
_atom_type_scat_Cromer_Mann_b4
_atom_type_scat_Cromer_Mann_c
_atom_type_scat_dispersion_real
_atom_type_scat_dispersion_imag
_atom_type_scat_source
cs 20.38920 3.56900 19.10620 0.31070 10.66200 24.38790 1.49530 213.90399 3.33520 -0.7457 7.9052 International_Tables_for_Crystallography_Vol.C(1991)_Tables_6.1.1.4_and_6.1.1.5
li 1.12820 3.95460 0.75080 1.05240 0.61750 85.39050 0.46530 168.26100 0.03770 0.0008 0.00000 International_Tables_for_Crystallography_Vol.C(1991)_Tables_6.1.1.4_and_6.1.1.5
cr 10.64060 6.10380 7.35370 0.39200 3.32400 20.26260 1.49220 98.73990 1.18320 -0.1635 2.4439 International_Tables_for_Crystallography_Vol.C(1991)_Tables_6.1.1.4_and_6.1.1.5
se 17.00060 2.40980 5.81960 0.27260 3.97310 15.23720 4.35430 43.81630 2.84090 -0.7943 1.1372 International_Tables_for_Crystallography_Vol.C(1991)_Tables_6.1.1.4_and_6.1.1.5

loop_
_geom_angle_atom_site_label_1
_geom_angle_atom_site_label_2
_geom_angle_atom_site_label_3
_geom_angle_site_symmetry_1
_geom_angle
_geom_angle_publ_flag
Se Cr Se 29 104.35(5) no
Se Cr Se 1_565 120.28(7) no

loop_
_geom_bond_atom_site_label_1
_geom_bond_atom_site_label_2
_geom_bond_site_symmetry_2
_geom_bond_distance
_geom_bond_publ_flag
Cr Se . 2.547(1) yes
Cr Se 1_565 2.547(1) yes
Cr Se 29_455 2.547(1) yes
Cr Se 29 2.547(1) yes
